data_2020508
loop_
_publ_author_name
'Hall, Victoria M.'
'Bertke, Jeffery A.'
'Swift, Jennifer A.'

_publ_section_title
;
 Two tautomeric forms of 2-amino-5,6-dimethylpyrimidin-4-one
;
_journal_coeditor_code SK3624
_journal_issue 6
_journal_name_full 'Acta Crystallographica Section C'
_journal_page_first
;
;
_journal_paper_doi 10.1107/S2053229616007403
_journal_volume 72
_journal_year 2016
_chemical_formula_iupac 'C6 H9 N3 O'
_chemical_formula_moiety 'C6 H9 N3 O'
_chemical_formula_sum 'C6 H9 N3 O'
_chemical_formula_weight 139.16
_chemical_name_systematic
'2-Amino-5,6-dimethylpyrimidin-4(1<i>H</i>)-one--2-amino-5,6-dimethylpyrimidin-4(3<i>H</i>)-one (1/1)'
_space_group_crystal_system monoclinic
_space_group_IT_number 14
_space_group_name_Hall '-P 2ybc'
_space_group_name_H-M_alt 'P 1 21/c 1'
_symmetry_space_group_name_Hall '-P 2ybc'
_symmetry_space_group_name_H-M 'P 1 21/c 1'
_atom_sites_solution_hydrogens mixed
_audit_creation_method SHELXL-2014/7
_cell_angle_alpha 90
_cell_angle_beta 101.414(3)
_cell_angle_gamma 90
_cell_formula_units_Z 16
_cell_length_a 7.1880(7)
_cell_length_b 28.047(3)
_cell_length_c 13.3265(15)
_cell_measurement_reflns_used 9541
_cell_measurement_temperature 100(2)
_cell_measurement_theta_max 25.46
_cell_measurement_theta_min 2.68
_cell_volume 2633.5(5)
_computing_cell_refinement
;
SAINT (Bruker, 2014)
;
_computing_data_collection
;
APEX2 (Bruker, 2014)
;
_computing_data_reduction
;
SAINT, XPREP, and SADABS (Bruker, 2014)
;
_computing_molecular_graphics
;
SHELXTL  (Bruker, 2014)
;
_computing_publication_material
;
XCIF (Bruker, 2014)
;
_computing_structure_refinement
;
SHELXL2014 (Sheldrick, 2015b)
;
_computing_structure_solution
;
SHELXT (Sheldrick, 2015a)
;
_diffrn_ambient_temperature 100(2)
_diffrn_measured_fraction_theta_full 0.984
_diffrn_measured_fraction_theta_max 0.984
_diffrn_measurement_device 'Bruker Kappa/APEXII CCD'
_diffrn_measurement_method 'profile data from \f and \w scans'
_diffrn_radiation_monochromator 'multilayer mirrors'
_diffrn_radiation_source 'microfocus sealed tube'
_diffrn_radiation_type MoK\a
_diffrn_radiation_wavelength 0.71073
_diffrn_reflns_av_R_equivalents 0.0666
_diffrn_reflns_limit_h_max 7
_diffrn_reflns_limit_h_min -8
_diffrn_reflns_limit_k_max 33
_diffrn_reflns_limit_k_min -33
_diffrn_reflns_limit_l_max 16
_diffrn_reflns_limit_l_min -16
_diffrn_reflns_number 33593
_diffrn_reflns_theta_full 25.242
_diffrn_reflns_theta_max 25.350
_diffrn_reflns_theta_min 2.131
_exptl_absorpt_coefficient_mu 0.101
_exptl_absorpt_correction_T_max 0.7459
_exptl_absorpt_correction_T_min 0.7003
_exptl_absorpt_correction_type multi-scan
_exptl_absorpt_process_details
;
(SADABS; Bruker, 2014)
;
_exptl_crystal_colour colorless
_exptl_crystal_density_diffrn 1.404
_exptl_crystal_density_method 'not measured'
_exptl_crystal_description needle
_exptl_crystal_F_000 1184
_exptl_crystal_size_max 0.256
_exptl_crystal_size_mid 0.050
_exptl_crystal_size_min 0.011
_refine_diff_density_max 0.299
_refine_diff_density_min -0.317
_refine_ls_extinction_coef 0.0022(3)
_refine_ls_extinction_expression Fc^*^=kFc[1+0.001xFc^2^\l^3^/sin(2\q)]^-1/4^
_refine_ls_extinction_method
;
SHELXL2014 (Sheldrick, 2015b)
;
_refine_ls_goodness_of_fit_ref 1.057
_refine_ls_hydrogen_treatment mixed
_refine_ls_matrix_type full
_refine_ls_number_parameters 406
_refine_ls_number_reflns 4745
_refine_ls_number_restraints 0
_refine_ls_restrained_S_all 1.057
_refine_ls_R_factor_all 0.1087
_refine_ls_R_factor_gt 0.0615
_refine_ls_shift/su_max 0.000
_refine_ls_shift/su_mean 0.000
_refine_ls_structure_factor_coef Fsqd
_refine_ls_weighting_details 'w=1/[\s^2^(Fo^2^)+(0.0387P)^2^+3.4581P] where P=(Fo^2^+2Fc^2^)/3'
_refine_ls_weighting_scheme calc
_refine_ls_wR_factor_gt 0.1151
_refine_ls_wR_factor_ref 0.1303
_reflns_number_gt 3217
_reflns_number_total 4745
_reflns_threshold_expression 'I > 2\s(I)'
_cod_data_source_file sk3624sup1.cif
_cod_data_source_block II
_cod_database_code 2020508
_shelx_space_group_comment
;
The symmetry employed for this shelxl refinement is uniquely defined
by the following loop, which should always be used as a source of
symmetry information in preference to the above space-group names.
They are only intended as comments.
;
_shelx_estimated_absorpt_t_min 0.975
_shelx_estimated_absorpt_t_max 0.999

loop_
_space_group_symop_operation_xyz
'x, y, z'
'-x, y+1/2, -z+1/2'
'-x, -y, -z'
'x, -y-1/2, z-1/2'

loop_
_atom_site_type_symbol
_atom_site_label
_atom_site_fract_x
_atom_site_fract_y
_atom_site_fract_z
_atom_site_U_iso_or_equiv
_atom_site_adp_type
_atom_site_calc_flag
_atom_site_occupancy
N N1A -0.0812(3) 0.42666(8) 0.84144(17) 0.0173(6) Uani d 1
N N3A 0.1001(4) 0.49006(8) 0.79636(18) 0.0152(6) Uani d 1
H H13A 0.201(4) 0.5002(10) 0.765(2) 0.023 Uiso d 1
N N10A 0.1790(4) 0.41269(9) 0.7674(2) 0.0197(6) Uani d 1
H H11A 0.180(4) 0.3822(12) 0.787(2) 0.029 Uiso d 1
H H12A 0.271(5) 0.4248(11) 0.741(2) 0.029 Uiso d 1
O O9A 0.0389(3) 0.56753(7) 0.82337(15) 0.0229(5) Uani d 1
C C2A 0.0627(4) 0.44259(10) 0.8028(2) 0.0163(7) Uani d 1
C C4A -0.0039(4) 0.52512(10) 0.8327(2) 0.0166(7) Uani d 1
C C5A -0.1533(4) 0.50838(10) 0.8800(2) 0.0165(7) Uani d 1
C C6A -0.1857(4) 0.46038(10) 0.8813(2) 0.0173(7) Uani d 1
C C7A -0.3402(5) 0.43983(11) 0.9285(2) 0.0260(8) Uani d 1
H H17A -0.4394 0.4638 0.9281 0.039 Uiso calc 1
H H18A -0.2878 0.4303 0.9992 0.039 Uiso calc 1
H H19A -0.3945 0.4119 0.8891 0.039 Uiso calc 1
C C8A -0.2650(4) 0.54501(11) 0.9260(2) 0.0241(8) Uani d 1
H H14A -0.2235 0.5770 0.9110 0.036 Uiso calc 1
H H15A -0.2438 0.5404 1.0003 0.036 Uiso calc 1
H H16A -0.4004 0.5413 0.8967 0.036 Uiso calc 1
N N1B 0.4155(3) 0.41654(8) 0.35107(17) 0.0144(6) Uani d 1
H H13B 0.396(4) 0.3853(11) 0.360(2) 0.022 Uiso d 1
N N3B 0.5926(3) 0.47807(7) 0.29715(17) 0.0132(6) Uani d 1
N N10B 0.6578(4) 0.39999(9) 0.2660(2) 0.0183(6) Uani d 1
H H11B 0.635(4) 0.3695(12) 0.264(2) 0.027 Uiso d 1
H H12B 0.755(5) 0.4102(11) 0.237(2) 0.027 Uiso d 1
O O9B 0.5210(3) 0.55418(6) 0.32720(14) 0.0172(5) Uani d 1
C C2B 0.5557(4) 0.43199(10) 0.3048(2) 0.0134(7) Uani d 1
C C4B 0.4849(4) 0.51066(10) 0.3359(2) 0.0135(7) Uani d 1
C C5B 0.3353(4) 0.49529(10) 0.3865(2) 0.0144(7) Uani d 1
C C6B 0.3040(4) 0.44786(10) 0.3924(2) 0.0147(7) Uani d 1
C C7B 0.1543(4) 0.42572(10) 0.4408(2) 0.0202(7) Uani d 1
H H17B 0.1565 0.3910 0.4323 0.030 Uiso calc 1
H H18B 0.0295 0.4381 0.4079 0.030 Uiso calc 1
H H19B 0.1787 0.4336 0.5139 0.030 Uiso calc 1
C C8B 0.2232(4) 0.53208(10) 0.4308(2) 0.0215(7) Uani d 1
H H14B 0.1275 0.5162 0.4622 0.032 Uiso calc 1
H H15B 0.1603 0.5534 0.3762 0.032 Uiso calc 1
H H16B 0.3087 0.5506 0.4828 0.032 Uiso calc 1
N N1C 0.7489(3) 0.16943(8) 0.28326(18) 0.0145(6) Uani d 1
H H13C 0.781(4) 0.1418(11) 0.297(2) 0.022 Uiso d 1
N N3C 0.6124(3) 0.22543(8) 0.15957(17) 0.0125(5) Uani d 1
N N10C 0.5930(4) 0.14538(9) 0.1233(2) 0.0174(6) Uani d 1
H H11C 0.589(4) 0.1153(12) 0.147(2) 0.026 Uiso d 1
H H12C 0.523(4) 0.1543(11) 0.061(2) 0.026 Uiso d 1
O O9C 0.6333(3) 0.30361(7) 0.19908(14) 0.0184(5) Uani d 1
C C2C 0.6500(4) 0.18054(9) 0.1889(2) 0.0122(6) Uani d 1
C C4C 0.6700(4) 0.26143(10) 0.2274(2) 0.0138(7) Uani d 1
C C5C 0.7721(4) 0.25050(10) 0.3299(2) 0.0147(7) Uani d 1
C C6C 0.8095(4) 0.20426(10) 0.3551(2) 0.0133(6) Uani d 1
C C7C 0.9109(4) 0.18694(11) 0.4573(2) 0.0200(7) Uani d 1
H H17C 1.0137 0.2091 0.4851 0.030 Uiso calc 1
H H18C 0.9640 0.1552 0.4500 0.030 Uiso calc 1
H H19C 0.8216 0.1851 0.5040 0.030 Uiso calc 1
C C8C 0.8342(4) 0.29091(10) 0.4029(2) 0.0220(7) Uani d 1
H H14C 0.7223 0.3075 0.4173 0.033 Uiso calc 1
H H15C 0.9115 0.3133 0.3722 0.033 Uiso calc 1
H H16C 0.9094 0.2783 0.4669 0.033 Uiso calc 1
N N1D 0.2877(3) 0.18802(8) 0.33794(17) 0.0159(6) Uani d 1
N N3D 0.4040(3) 0.24697(8) 0.45903(19) 0.0139(6) Uani d 1
H H13D 0.470(4) 0.2554(10) 0.520(2) 0.021 Uiso d 1
N N10D 0.4384(4) 0.16790(9) 0.5025(2) 0.0190(6) Uani d 1
H H11D 0.410(4) 0.1381(12) 0.487(2) 0.029 Uiso d 1
H H12D 0.498(4) 0.1754(11) 0.565(3) 0.029 Uiso d 1
O O9D 0.3804(3) 0.32568(6) 0.42509(14) 0.0182(5) Uani d 1
C C2D 0.3744(4) 0.20068(10) 0.4304(2) 0.0142(7) Uani d 1
C C4D 0.3427(4) 0.28422(9) 0.3930(2) 0.0132(6) Uani d 1
C C5D 0.2438(4) 0.27161(10) 0.2942(2) 0.0146(7) Uani d 1
C C6D 0.2247(4) 0.22386(10) 0.2707(2) 0.0151(7) Uani d 1
C C7D 0.1307(4) 0.20763(11) 0.1659(2) 0.0222(7) Uani d 1
H H17D 0.2049 0.2185 0.1160 0.033 Uiso calc 1
H H18D 0.0025 0.2210 0.1486 0.033 Uiso calc 1
H H19D 0.1233 0.1727 0.1646 0.033 Uiso calc 1
C C8D 0.1664(4) 0.31038(10) 0.2197(2) 0.0216(7) Uani d 1
H H14D 0.1681 0.3407 0.2563 0.032 Uiso calc 1
H H15D 0.0357 0.3026 0.1866 0.032 Uiso calc 1
H H16D 0.2449 0.3131 0.1676 0.032 Uiso calc 1

loop_
_atom_site_aniso_label
_atom_site_aniso_U_11
_atom_site_aniso_U_22
_atom_site_aniso_U_33
_atom_site_aniso_U_12
_atom_site_aniso_U_13
_atom_site_aniso_U_23
N1A 0.0175(15) 0.0171(13) 0.0182(14) -0.0003(11) 0.0057(11) 0.0023(11)
N3A 0.0137(15) 0.0153(14) 0.0175(14) -0.0016(11) 0.0052(11) 0.0003(10)
N10A 0.0203(17) 0.0102(13) 0.0309(16) -0.0002(12) 0.0111(13) 0.0031(12)
O9A 0.0225(13) 0.0150(12) 0.0332(13) -0.0009(9) 0.0100(10) -0.0018(9)
C2A 0.0178(18) 0.0156(16) 0.0141(15) -0.0009(14) 0.0000(13) 0.0007(12)
C4A 0.0167(18) 0.0153(17) 0.0158(16) 0.0005(13) -0.0019(13) -0.0010(13)
C5A 0.0130(18) 0.0224(17) 0.0133(15) 0.0014(13) 0.0010(13) 0.0003(13)
C6A 0.0141(18) 0.0233(17) 0.0138(16) -0.0004(13) 0.0009(13) 0.0032(13)
C7A 0.027(2) 0.0259(18) 0.0272(19) -0.0032(15) 0.0091(15) 0.0003(14)
C8A 0.0193(19) 0.0300(19) 0.0232(17) 0.0002(14) 0.0046(14) -0.0026(14)
N1B 0.0180(15) 0.0076(12) 0.0181(14) -0.0037(11) 0.0048(11) -0.0006(10)
N3B 0.0157(14) 0.0083(13) 0.0160(13) -0.0015(10) 0.0042(11) -0.0002(10)
N10B 0.0181(16) 0.0094(13) 0.0304(15) -0.0027(11) 0.0119(12) -0.0017(12)
O9B 0.0203(12) 0.0089(11) 0.0242(12) -0.0010(9) 0.0086(9) -0.0009(9)
C2B 0.0139(17) 0.0137(16) 0.0116(15) -0.0012(13) -0.0004(13) -0.0019(12)
C4B 0.0165(18) 0.0109(16) 0.0113(15) 0.0018(13) -0.0014(13) -0.0016(12)
C5B 0.0159(17) 0.0135(16) 0.0141(15) 0.0008(13) 0.0035(13) -0.0003(12)
C6B 0.0124(17) 0.0183(16) 0.0127(15) 0.0013(12) 0.0007(13) -0.0008(12)
C7B 0.0194(19) 0.0173(16) 0.0255(18) -0.0006(13) 0.0081(14) 0.0011(13)
C8B 0.023(2) 0.0185(17) 0.0244(17) 0.0025(14) 0.0092(14) -0.0007(13)
N1C 0.0155(15) 0.0096(12) 0.0179(14) 0.0016(11) 0.0025(11) 0.0009(11)
N3C 0.0130(14) 0.0102(12) 0.0147(13) -0.0007(10) 0.0039(11) -0.0011(10)
N10C 0.0261(17) 0.0092(13) 0.0152(14) -0.0014(12) 0.0002(12) 0.0020(11)
O9C 0.0218(13) 0.0123(11) 0.0195(11) 0.0008(9) 0.0003(9) -0.0008(9)
C2C 0.0110(16) 0.0118(15) 0.0144(16) -0.0008(12) 0.0041(13) 0.0001(12)
C4C 0.0109(17) 0.0122(16) 0.0193(16) 0.0009(12) 0.0055(13) -0.0011(13)
C5C 0.0115(17) 0.0169(16) 0.0163(16) -0.0015(12) 0.0038(13) -0.0029(13)
C6C 0.0095(17) 0.0159(16) 0.0153(15) -0.0010(12) 0.0043(13) -0.0008(12)
C7C 0.0201(19) 0.0238(17) 0.0162(16) -0.0010(14) 0.0039(14) 0.0020(13)
C8C 0.024(2) 0.0199(17) 0.0198(17) 0.0005(14) -0.0017(14) -0.0040(13)
N1D 0.0180(15) 0.0166(13) 0.0138(13) -0.0027(11) 0.0043(11) -0.0029(11)
N3D 0.0129(15) 0.0137(13) 0.0151(13) -0.0025(10) 0.0026(11) -0.0023(11)
N10D 0.0256(17) 0.0114(13) 0.0183(14) -0.0016(12) -0.0001(12) -0.0014(12)
O9D 0.0229(13) 0.0132(11) 0.0175(11) -0.0015(9) 0.0018(9) -0.0002(9)
C2D 0.0128(17) 0.0128(15) 0.0184(16) -0.0019(13) 0.0065(13) -0.0020(13)
C4D 0.0132(17) 0.0104(15) 0.0171(16) -0.0002(12) 0.0060(13) 0.0008(12)
C5D 0.0101(17) 0.0195(16) 0.0144(16) -0.0002(13) 0.0032(13) 0.0025(12)
C6D 0.0111(17) 0.0206(16) 0.0144(16) -0.0011(13) 0.0044(13) -0.0012(13)
C7D 0.026(2) 0.0233(17) 0.0170(17) -0.0023(14) 0.0031(14) -0.0012(13)
C8D 0.0224(19) 0.0205(17) 0.0208(17) 0.0002(14) 0.0015(14) 0.0011(13)

loop_
_atom_type_symbol
_atom_type_description
_atom_type_scat_dispersion_real
_atom_type_scat_dispersion_imag
_atom_type_scat_source
C C 0.0033 0.0016 'International Tables Vol C Tables 4.2.6.8 and 6.1.1.4'
H H 0.0000 0.0000 'International Tables Vol C Tables 4.2.6.8 and 6.1.1.4'
N N 0.0061 0.0033 'International Tables Vol C Tables 4.2.6.8 and 6.1.1.4'
O O 0.0106 0.0060 'International Tables Vol C Tables 4.2.6.8 and 6.1.1.4'

loop_
_geom_angle_atom_site_label_1
_geom_angle_atom_site_label_2
_geom_angle_atom_site_label_3
_geom_angle
C2A N1A C6A 116.5(2)
C2A N3A C4A 123.1(3)
C2A N3A H13A 119.9(18)
C4A N3A H13A 116.9(18)
C2A N10A H11A 118(2)
C2A N10A H12A 118(2)
H11A N10A H12A 122(3)
N1A C2A N10A 121.3(3)
N1A C2A N3A 122.3(3)
N10A C2A N3A 116.5(3)
O9A C4A N3A 119.1(3)
O9A C4A C5A 125.6(3)
N3A C4A C5A 115.3(3)
C6A C5A C4A 118.3(3)
C6A C5A C8A 124.1(3)
C4A C5A C8A 117.6(3)
C5A C6A N1A 124.3(3)
C5A C6A C7A 121.8(3)
N1A C6A C7A 113.9(3)
C6A C7A H17A 109.5
C6A C7A H18A 109.5
H17A C7A H18A 109.5
C6A C7A H19A 109.5
H17A C7A H19A 109.5
H18A C7A H19A 109.5
C5A C8A H14A 109.5
C5A C8A H15A 109.5
H14A C8A H15A 109.5
C5A C8A H16A 109.5
H14A C8A H16A 109.5
H15A C8A H16A 109.5
C2B N1B C6B 121.6(2)
C2B N1B H13B 121.4(19)
C6B N1B H13B 116.9(19)
C2B N3B C4B 119.1(2)
C2B N10B H11B 124(2)
C2B N10B H12B 119(2)
H11B N10B H12B 117(3)
N10B C2B N3B 119.6(3)
N10B C2B N1B 118.7(3)
N3B C2B N1B 121.7(3)
O9B C4B N3B 118.2(2)
O9B C4B C5B 121.3(2)
N3B C4B C5B 120.5(2)
C6B C5B C4B 117.9(3)
C6B C5B C8B 123.0(3)
C4B C5B C8B 119.1(2)
C5B C6B N1B 119.2(3)
C5B C6B C7B 125.1(3)
N1B C6B C7B 115.7(2)
C6B C7B H17B 109.5
C6B C7B H18B 109.5
H17B C7B H18B 109.5
C6B C7B H19B 109.5
H17B C7B H19B 109.5
H18B C7B H19B 109.5
C5B C8B H14B 109.5
C5B C8B H15B 109.5
H14B C8B H15B 109.5
C5B C8B H16B 109.5
H14B C8B H16B 109.5
H15B C8B H16B 109.5
C2C N1C C6C 121.3(2)
C2C N1C H13C 120(2)
C6C N1C H13C 119(2)
C2C N3C C4C 119.2(2)
C2C N10C H11C 119.0(19)
C2C N10C H12C 115.8(19)
H11C N10C H12C 122(3)
N10C C2C N3C 119.4(3)
N10C C2C N1C 118.6(2)
N3C C2C N1C 122.0(2)
O9C C4C N3C 118.7(2)
O9C C4C C5C 121.4(2)
N3C C4C C5C 119.9(2)
C6C C5C C4C 118.4(3)
C6C C5C C8C 122.9(3)
C4C C5C C8C 118.7(2)
C5C C6C N1C 119.1(3)
C5C C6C C7C 125.1(3)
N1C C6C C7C 115.7(2)
C6C C7C H17C 109.5
C6C C7C H18C 109.5
H17C C7C H18C 109.5
C6C C7C H19C 109.5
H17C C7C H19C 109.5
H18C C7C H19C 109.5
C5C C8C H14C 109.5
C5C C8C H15C 109.5
H14C C8C H15C 109.5
C5C C8C H16C 109.5
H14C C8C H16C 109.5
H15C C8C H16C 109.5
C2D N1D C6D 116.8(2)
C2D N3D C4D 122.1(2)
C2D N3D H13D 122.4(19)
C4D N3D H13D 115.4(19)
C2D N10D H11D 117(2)
C2D N10D H12D 123(2)
H11D N10D H12D 120(3)
N1D C2D N10D 121.2(3)
N1D C2D N3D 122.7(3)
N10D C2D N3D 116.1(3)
O9D C4D N3D 117.8(2)
O9D C4D C5D 125.9(3)
N3D C4D C5D 116.3(2)
C6D C5D C4D 117.7(3)
C6D C5D C8D 123.1(3)
C4D C5D C8D 119.2(2)
N1D C6D C5D 124.3(3)
N1D C6D C7D 114.8(2)
C5D C6D C7D 121.0(3)
C6D C7D H17D 109.5
C6D C7D H18D 109.5
H17D C7D H18D 109.5
C6D C7D H19D 109.5
H17D C7D H19D 109.5
H18D C7D H19D 109.5
C5D C8D H14D 109.5
C5D C8D H15D 109.5
H14D C8D H15D 109.5
C5D C8D H16D 109.5
H14D C8D H16D 109.5
H15D C8D H16D 109.5

loop_
_geom_bond_atom_site_label_1
_geom_bond_atom_site_label_2
_geom_bond_distance
N1A C2A 1.321(4)
N1A C6A 1.378(4)
N3A C2A 1.365(4)
N3A C4A 1.380(4)
N3A H13A 0.94(3)
N10A C2A 1.334(4)
N10A H11A 0.89(3)
N10A H12A 0.88(3)
O9A C4A 1.241(3)
C4A C5A 1.428(4)
C5A C6A 1.367(4)
C5A C8A 1.507(4)
C6A C7A 1.496(4)
C7A H17A 0.9800
C7A H18A 0.9800
C7A H19A 0.9800
C8A H14A 0.9800
C8A H15A 0.9800
C8A H16A 0.9800
N1B C2B 1.353(4)
N1B C6B 1.376(4)
N1B H13B 0.90(3)
N3B C2B 1.327(3)
N3B C4B 1.363(3)
N10B C2B 1.327(4)
N10B H11B 0.87(3)
N10B H12B 0.91(3)
O9B C4B 1.258(3)
C4B C5B 1.444(4)
C5B C6B 1.354(4)
C5B C8B 1.500(4)
C6B C7B 1.495(4)
C7B H17B 0.9800
C7B H18B 0.9800
C7B H19B 0.9800
C8B H14B 0.9800
C8B H15B 0.9800
C8B H16B 0.9800
N1C C2C 1.352(4)
N1C C6C 1.377(3)
N1C H13C 0.82(3)
N3C C2C 1.330(3)
N3C C4C 1.364(3)
N10C C2C 1.328(3)
N10C H11C 0.91(3)
N10C H12C 0.91(3)
O9C C4C 1.254(3)
C4C C5C 1.449(4)
C5C C6C 1.353(4)
C5C C8C 1.503(4)
C6C C7C 1.493(4)
C7C H17C 0.9800
C7C H18C 0.9800
C7C H19C 0.9800
C8C H14C 0.9800
C8C H15C 0.9800
C8C H16C 0.9800
N1D C2D 1.315(4)
N1D C6D 1.363(4)
N3D C2D 1.358(3)
N3D C4D 1.380(3)
N3D H13D 0.89(3)
N10D C2D 1.344(4)
N10D H11D 0.87(3)
N10D H12D 0.89(3)
O9D C4D 1.250(3)
C4D C5D 1.412(4)
C5D C6D 1.376(4)
C5D C8D 1.503(4)
C6D C7D 1.497(4)
C7D H17D 0.9800
C7D H18D 0.9800
C7D H19D 0.9800
C8D H14D 0.9800
C8D H15D 0.9800
C8D H16D 0.9800

loop_
_geom_hbond_atom_site_label_D
_geom_hbond_atom_site_label_H
_geom_hbond_atom_site_label_A
_geom_hbond_site_symmetry_A
_geom_hbond_distance_DH
_geom_hbond_distance_HA
_geom_hbond_distance_DA
_geom_hbond_angle_DHA
N3A H13A N3B 3_666 0.94(3) 1.94(3) 2.885(3) 179(3)
N10A H11A N1D 4_566 0.89(3) 2.18(3) 3.030(3) 160(3)
N10A H12A O9B 3_666 0.88(3) 1.99(3) 2.860(3) 174(3)
N1B H13B O9D . 0.90(3) 1.90(3) 2.762(3) 160(3)
N10B H11B O9C . 0.87(3) 2.04(3) 2.841(3) 153(3)
N10B H12B O9A 3_666 0.91(3) 1.93(3) 2.834(3) 179(3)
N1C H13C N1A 4_665 0.82(3) 2.19(3) 2.997(3) 170(3)
N10C H11C O9B 2_645 0.91(3) 1.94(3) 2.804(3) 158(3)
N10C H12C O9D 4_565 0.91(3) 1.98(3) 2.893(3) 178(3)
N3D H13D N3C 4_566 0.89(3) 2.01(3) 2.898(3) 179(3)
N10D H12D O9C 4_566 0.89(3) 1.95(3) 2.830(3) 176(3)

loop_
_geom_torsion_atom_site_label_1
_geom_torsion_atom_site_label_2
_geom_torsion_atom_site_label_3
_geom_torsion_atom_site_label_4
_geom_torsion
C6A N1A C2A N10A 176.3(3)
C6A N1A C2A N3A -4.0(4)
C4A N3A C2A N1A 2.4(4)
C4A N3A C2A N10A -177.9(3)
C2A N3A C4A O9A -179.7(3)
C2A N3A C4A C5A 1.2(4)
O9A C4A C5A C6A 178.1(3)
N3A C4A C5A C6A -2.8(4)
O9A C4A C5A C8A -2.3(4)
N3A C4A C5A C8A 176.9(2)
C4A C5A C6A N1A 1.2(4)
C8A C5A C6A N1A -178.4(3)
C4A C5A C6A C7A -179.5(3)
C8A C5A C6A C7A 0.9(4)
C2A N1A C6A C5A 2.2(4)
C2A N1A C6A C7A -177.1(2)
C4B N3B C2B N10B 179.0(3)
C4B N3B C2B N1B -0.8(4)
C6B N1B C2B N10B -179.7(3)
C6B N1B C2B N3B 0.1(4)
C2B N3B C4B O9B -179.4(2)
C2B N3B C4B C5B 1.3(4)
O9B C4B C5B C6B 179.7(3)
N3B C4B C5B C6B -1.1(4)
O9B C4B C5B C8B -0.9(4)
N3B C4B C5B C8B 178.3(3)
C4B C5B C6B N1B 0.4(4)
C8B C5B C6B N1B -179.0(3)
C4B C5B C6B C7B -179.3(3)
C8B C5B C6B C7B 1.3(5)
C2B N1B C6B C5B 0.1(4)
C2B N1B C6B C7B 179.8(2)
C4C N3C C2C N10C 179.6(3)
C4C N3C C2C N1C -2.0(4)
C6C N1C C2C N10C -179.1(3)
C6C N1C C2C N3C 2.5(4)
C2C N3C C4C O9C -179.8(2)
C2C N3C C4C C5C 0.4(4)
O9C C4C C5C C6C -179.0(3)
N3C C4C C5C C6C 0.8(4)
O9C C4C C5C C8C 0.0(4)
N3C C4C C5C C8C 179.8(3)
C4C C5C C6C N1C -0.3(4)
C8C C5C C6C N1C -179.4(3)
C4C C5C C6C C7C -179.3(3)
C8C C5C C6C C7C 1.7(5)
C2C N1C C6C C5C -1.2(4)
C2C N1C C6C C7C 177.8(3)
C6D N1D C2D N10D 178.8(3)
C6D N1D C2D N3D -0.9(4)
C4D N3D C2D N1D 0.8(4)
C4D N3D C2D N10D -178.9(3)
C2D N3D C4D O9D -178.2(3)
C2D N3D C4D C5D 1.2(4)
O9D C4D C5D C6D 176.4(3)
N3D C4D C5D C6D -2.9(4)
O9D C4D C5D C8D -3.0(4)
N3D C4D C5D C8D 177.7(2)
C2D N1D C6D C5D -1.1(4)
C2D N1D C6D C7D 178.7(3)
C4D C5D C6D N1D 3.0(4)
C8D C5D C6D N1D -177.6(3)
C4D C5D C6D C7D -176.8(3)
C8D C5D C6D C7D 2.6(4)

_cod_database_fobs_code 2020508
